data_4030365
loop_
_publ_author_name
'Bixa, Thobela'
'Hunter, Roger'
'Andrijevic, Ana'
'Petersen, Wade'
'Su, Hong'
'Dhoro, Francis'

_publ_section_title
;
 Stereoselective Formation of Quaternary Stereogenic Centers via
 Alkylation of \a-Substituted Malonate-Imidazolidinones.
;
_journal_issue 2
_journal_name_full 'The Journal of organic chemistry'
_journal_page_first 762
_journal_page_last 769
_journal_paper_doi 10.1021/jo502140d
_journal_volume 80
_journal_year 2015
_chemical_absolute_configuration syn
_chemical_formula_moiety 'C25 H30 N2 O4'
_chemical_formula_sum 'C25 H30 N2 O4'
_chemical_formula_weight 422.51
_chemical_name_systematic
; 
 ? 
;
_space_group_IT_number 19
_symmetry_cell_setting orthorhombic
_symmetry_space_group_name_Hall 'P 2ac 2ab'
_symmetry_space_group_name_H-M 'P 21 21 21'
_atom_sites_solution_hydrogens geom
_atom_sites_solution_primary direct
_atom_sites_solution_secondary difmap
_audit_creation_method SHELXL-97
_cell_angle_alpha 90.00
_cell_angle_beta 90.00
_cell_angle_gamma 90.00
_cell_formula_units_Z 4
_cell_length_a 7.4398(9)
_cell_length_b 16.709(2)
_cell_length_c 18.329(2)
_cell_measurement_reflns_used 13501
_cell_measurement_temperature 173(2)
_cell_measurement_theta_max 28.33
_cell_measurement_theta_min 2.22
_cell_volume 2278.5(5)
_computing_cell_refinement 'DENZO-SMN (Otwinowski & Minor, 1997)'
_computing_data_collection 'SAINT program (Bruker, 2006)'
_computing_data_reduction 'DENZO-SMN (Otwinowski & Minor, 1997)'
_computing_molecular_graphics 'X-Seed (Barbour, 2001)'
_computing_publication_material 'SHELXL-97 (Sheldrick, 2001)'
_computing_structure_refinement 'SHELXL-97 (Sheldrick, 1997)'
_computing_structure_solution 'SHELXS-97 (Sheldrick, 1997)'
_diffrn_ambient_temperature 173(2)
_diffrn_measured_fraction_theta_full 0.998
_diffrn_measured_fraction_theta_max 0.998
_diffrn_measurement_device_type 'Bruker Kappa Duo Apex II Diffractometer'
_diffrn_measurement_method '0.5\% \f scans and \w scans'
_diffrn_radiation_monochromator graphite
_diffrn_radiation_source 'fine-focus sealed tube'
_diffrn_radiation_type MoK\a
_diffrn_radiation_wavelength 0.71073
_diffrn_reflns_av_R_equivalents 0.0272
_diffrn_reflns_av_sigmaI/netI 0.0333
_diffrn_reflns_limit_h_max 8
_diffrn_reflns_limit_h_min -9
_diffrn_reflns_limit_k_max 22
_diffrn_reflns_limit_k_min -21
_diffrn_reflns_limit_l_max 22
_diffrn_reflns_limit_l_min -24
_diffrn_reflns_number 13491
_diffrn_reflns_theta_full 28.33
_diffrn_reflns_theta_max 28.33
_diffrn_reflns_theta_min 2.44
_exptl_absorpt_coefficient_mu 0.083
_exptl_absorpt_correction_T_max 0.9827
_exptl_absorpt_correction_T_min 0.9802
_exptl_absorpt_correction_type multi-scan
_exptl_absorpt_process_details 'SADABS (Sheldrick, 1997)'
_exptl_crystal_colour colourless
_exptl_crystal_density_diffrn 1.232
_exptl_crystal_density_method 'not measured'
_exptl_crystal_description cubic
_exptl_crystal_F_000 904
_exptl_crystal_size_max 0.24
_exptl_crystal_size_mid 0.22
_exptl_crystal_size_min 0.21
_refine_diff_density_max 0.260
_refine_diff_density_min -0.196
_refine_diff_density_rms 0.036
_refine_ls_abs_structure_details 'Flack H D (1983), Acta Cryst. A39, 876-881'
_refine_ls_abs_structure_Flack 0.6(9)
_refine_ls_extinction_method none
_refine_ls_goodness_of_fit_ref 1.044
_refine_ls_hydrogen_treatment constr
_refine_ls_matrix_type full
_refine_ls_number_parameters 281
_refine_ls_number_reflns 5672
_refine_ls_number_restraints 0
_refine_ls_restrained_S_all 1.044
_refine_ls_R_factor_all 0.0482
_refine_ls_R_factor_gt 0.0412
_refine_ls_shift/su_max 0.001
_refine_ls_shift/su_mean 0.000
_refine_ls_structure_factor_coef Fsqd
_refine_ls_weighting_details 'calc w=1/[\s^2^(Fo^2^)+(0.0540P)^2^+0.3431P] where P=(Fo^2^+2Fc^2^)/3'
_refine_ls_weighting_scheme calc
_refine_ls_wR_factor_gt 0.1033
_refine_ls_wR_factor_ref 0.1076
_reflns_number_gt 5031
_reflns_number_total 5672
_reflns_threshold_expression >2sigma(I)
_cod_data_source_file jo502140d_si_001.cif
_cod_data_source_block 5d
_cod_depositor_comments
;
The following automatic conversions were performed:

'_symmetry_cell_setting' value 'Orthorhombic' changed to
'orthorhombic' according to
/home/saulius/struct/COD-crude-data--automatic-downloads/rss-feeds/ACS/lib/dictionaries/cif_core.dic
dictionary named 'cif_core.dic' version 2.4.2 from 2011-04-26.

Automatic conversion script
Id: cif_fix_values 2935 2014-11-11 08:27:57Z andrius 

 Adding full bibliography for 4030365--4030366.cif.
;
_cod_original_sg_symbol_H-M P2(1)2(1)2(1)
_cod_database_code 4030365

loop_
_symmetry_equiv_pos_as_xyz
'x, y, z'
'-x+1/2, -y, z+1/2'
'x+1/2, -y+1/2, -z'
'-x, y+1/2, -z+1/2'

loop_
_atom_site_label
_atom_site_type_symbol
_atom_site_fract_x
_atom_site_fract_y
_atom_site_fract_z
_atom_site_U_iso_or_equiv
_atom_site_adp_type
_atom_site_occupancy
_atom_site_symmetry_multiplicity
_atom_site_calc_flag
_atom_site_refinement_flags
O1 O 0.47207(18) 1.18130(6) 0.91719(6) 0.0352(3) Uani 1 1 d .
O2 O 0.62752(15) 0.97487(6) 0.79937(6) 0.0308(2) Uani 1 1 d .
O3 O 0.71002(19) 1.10397(7) 1.02435(6) 0.0392(3) Uani 1 1 d .
O4 O 0.84741(17) 1.11673(7) 0.91538(6) 0.0389(3) Uani 1 1 d .
N1 N 0.4504(2) 1.22724(8) 0.79914(7) 0.0349(3) Uani 1 1 d .
N2 N 0.52934(17) 1.10017(7) 0.81532(6) 0.0256(2) Uani 1 1 d .
C1 C 0.4837(2) 1.17216(8) 0.85167(8) 0.0280(3) Uani 1 1 d .
C2 C 0.4332(3) 1.31227(10) 0.81716(12) 0.0509(5) Uani 1 1 d .
H2A H 0.4094 1.3428 0.7726 0.076 Uiso 0.50 1 calc PR
H2B H 0.5451 1.3312 0.8395 0.076 Uiso 0.50 1 calc PR
H2C H 0.3336 1.3197 0.8515 0.076 Uiso 0.50 1 calc PR
H2D H 0.4493 1.3196 0.8698 0.076 Uiso 0.50 1 calc PR
H2E H 0.3136 1.3313 0.8029 0.076 Uiso 0.50 1 calc PR
H2F H 0.5251 1.3428 0.7909 0.076 Uiso 0.50 1 calc PR
C3 C 0.5067(2) 1.20011(9) 0.72689(9) 0.0343(3) Uani 1 1 d .
H3 H 0.6352 1.2158 0.7196 0.041 Uiso 1 1 calc R
C4 C 0.3972(3) 1.23500(12) 0.66490(10) 0.0474(5) Uani 1 1 d .
H4A H 0.4123 1.2933 0.6640 0.071 Uiso 1 1 calc R
H4B H 0.2700 1.2220 0.6721 0.071 Uiso 1 1 calc R
H4C H 0.4385 1.2123 0.6185 0.071 Uiso 1 1 calc R
C5 C 0.4983(2) 1.10843(9) 0.73581(8) 0.0283(3) Uani 1 1 d .
H5 H 0.6003 1.0833 0.7086 0.034 Uiso 1 1 calc R
C6 C 0.3242(2) 1.06807(9) 0.71421(8) 0.0298(3) Uani 1 1 d .
C7 C 0.1622(2) 1.08977(12) 0.74628(10) 0.0423(4) Uani 1 1 d .
H7 H 0.1590 1.1324 0.7806 0.051 Uiso 1 1 calc R
C8 C 0.0052(3) 1.04954(16) 0.72854(12) 0.0583(6) Uani 1 1 d .
H8 H -0.1050 1.0652 0.7505 0.070 Uiso 1 1 calc R
C9 C 0.0069(3) 0.98787(14) 0.68006(13) 0.0636(7) Uani 1 1 d .
H9 H -0.1013 0.9605 0.6685 0.076 Uiso 1 1 calc R
C10 C 0.1666(4) 0.96536(12) 0.64780(12) 0.0574(6) Uani 1 1 d .
H10 H 0.1681 0.9224 0.6138 0.069 Uiso 1 1 calc R
C11 C 0.3259(3) 1.00528(10) 0.66482(9) 0.0395(4) Uani 1 1 d .
H11 H 0.4355 0.9894 0.6425 0.047 Uiso 1 1 calc R
C12 C 0.59656(19) 1.02841(8) 0.84263(8) 0.0238(3) Uani 1 1 d .
C13 C 0.6260(2) 1.01639(8) 0.92486(8) 0.0245(3) Uani 1 1 d .
C14 C 0.4424(2) 1.00253(9) 0.96324(9) 0.0300(3) Uani 1 1 d .
H14A H 0.4631 1.0004 1.0166 0.036 Uiso 1 1 calc R
H14B H 0.3644 1.0493 0.9534 0.036 Uiso 1 1 calc R
C15 C 0.3422(2) 0.92763(9) 0.94086(9) 0.0299(3) Uani 1 1 d .
C16 C 0.3358(3) 0.86204(10) 0.98797(10) 0.0377(4) Uani 1 1 d .
H16 H 0.3964 0.8645 1.0335 0.045 Uiso 1 1 calc R
C17 C 0.2417(3) 0.79309(10) 0.96895(11) 0.0453(4) Uani 1 1 d .
H17 H 0.2381 0.7491 1.0018 0.054 Uiso 1 1 calc R
C18 C 0.1536(3) 0.78809(11) 0.90280(11) 0.0449(4) Uani 1 1 d .
H18 H 0.0907 0.7407 0.8896 0.054 Uiso 1 1 calc R
C19 C 0.1581(2) 0.85325(11) 0.85578(11) 0.0424(4) Uani 1 1 d .
H19 H 0.0971 0.8506 0.8103 0.051 Uiso 1 1 calc R
C20 C 0.2510(2) 0.92212(10) 0.87478(9) 0.0346(3) Uani 1 1 d .
H20 H 0.2524 0.9663 0.8421 0.042 Uiso 1 1 calc R
C21 C 0.7531(2) 0.94280(9) 0.93378(9) 0.0310(3) Uani 1 1 d .
H21A H 0.6879 0.8942 0.9177 0.037 Uiso 1 1 calc R
H21B H 0.8575 0.9499 0.9009 0.037 Uiso 1 1 calc R
C22 C 0.8227(3) 0.92894(11) 1.01110(10) 0.0456(5) Uani 1 1 d .
H22A H 0.9009 0.8817 1.0117 0.068 Uiso 1 1 calc R
H22B H 0.7209 0.9203 1.0441 0.068 Uiso 1 1 calc R
H22C H 0.8910 0.9759 1.0272 0.068 Uiso 1 1 calc R
C23 C 0.7251(2) 1.08586(9) 0.96152(9) 0.0303(3) Uani 1 1 d .
C24 C 0.9610(4) 1.18186(14) 0.94213(13) 0.0641(7) Uani 1 1 d .
H24A H 0.9266 1.1952 0.9929 0.077 Uiso 1 1 calc R
H24B H 1.0881 1.1643 0.9424 0.077 Uiso 1 1 calc R
C25 C 0.9431(5) 1.25069(14) 0.89766(19) 0.0899(10) Uani 1 1 d .
H25A H 0.9610 1.2359 0.8464 0.135 Uiso 1 1 calc R
H25B H 1.0332 1.2905 0.9119 0.135 Uiso 1 1 calc R
H25C H 0.8225 1.2733 0.9038 0.135 Uiso 1 1 calc R

loop_
_atom_site_aniso_label
_atom_site_aniso_U_11
_atom_site_aniso_U_22
_atom_site_aniso_U_33
_atom_site_aniso_U_23
_atom_site_aniso_U_13
_atom_site_aniso_U_12
O1 0.0463(7) 0.0276(5) 0.0318(6) -0.0026(4) -0.0035(5) 0.0065(5)
O2 0.0320(6) 0.0308(5) 0.0297(5) -0.0059(4) 0.0017(4) 0.0019(4)
O3 0.0538(8) 0.0325(6) 0.0314(6) -0.0065(4) -0.0092(5) 0.0034(5)
O4 0.0398(7) 0.0398(6) 0.0372(6) -0.0033(5) -0.0079(5) -0.0140(5)
N1 0.0426(8) 0.0254(6) 0.0368(7) 0.0040(5) -0.0065(6) -0.0021(6)
N2 0.0254(6) 0.0267(6) 0.0246(6) 0.0003(4) -0.0024(5) -0.0001(5)
C1 0.0272(7) 0.0242(6) 0.0325(8) -0.0012(5) -0.0035(6) 0.0001(6)
C2 0.0692(14) 0.0251(8) 0.0585(12) 0.0034(8) -0.0115(10) 0.0022(8)
C3 0.0334(8) 0.0366(8) 0.0329(8) 0.0091(6) -0.0019(7) -0.0081(7)
C4 0.0550(11) 0.0476(10) 0.0396(9) 0.0167(8) -0.0101(8) -0.0053(9)
C5 0.0255(7) 0.0353(7) 0.0240(7) 0.0022(5) 0.0008(6) -0.0032(6)
C6 0.0315(8) 0.0348(7) 0.0233(7) 0.0070(6) -0.0041(6) -0.0067(6)
C7 0.0283(8) 0.0604(11) 0.0382(9) 0.0039(8) -0.0011(7) -0.0077(8)
C8 0.0302(10) 0.0873(16) 0.0575(12) 0.0230(11) -0.0112(9) -0.0177(10)
C9 0.0526(14) 0.0683(14) 0.0700(14) 0.0327(12) -0.0352(12) -0.0341(11)
C10 0.0867(17) 0.0354(9) 0.0501(11) 0.0098(8) -0.0369(12) -0.0193(10)
C11 0.0531(10) 0.0348(8) 0.0305(8) 0.0058(6) -0.0123(8) -0.0031(7)
C12 0.0185(6) 0.0249(6) 0.0282(7) -0.0019(5) 0.0000(5) -0.0021(5)
C13 0.0255(7) 0.0218(6) 0.0262(7) -0.0020(5) -0.0001(6) 0.0012(5)
C14 0.0343(8) 0.0264(7) 0.0294(7) -0.0007(5) 0.0066(6) 0.0035(6)
C15 0.0262(8) 0.0289(7) 0.0347(8) 0.0027(6) 0.0099(6) 0.0037(6)
C16 0.0407(9) 0.0331(8) 0.0392(9) 0.0069(7) 0.0087(8) 0.0043(7)
C17 0.0524(11) 0.0282(8) 0.0554(11) 0.0079(7) 0.0189(10) 0.0007(8)
C18 0.0405(10) 0.0343(9) 0.0598(12) -0.0051(8) 0.0176(9) -0.0080(8)
C19 0.0314(8) 0.0478(10) 0.0481(10) -0.0032(8) 0.0029(8) -0.0069(7)
C20 0.0267(8) 0.0357(8) 0.0415(9) 0.0065(6) 0.0041(7) -0.0013(7)
C21 0.0308(8) 0.0264(7) 0.0358(8) -0.0033(6) -0.0052(7) 0.0059(6)
C22 0.0542(12) 0.0353(9) 0.0473(10) 0.0001(7) -0.0160(9) 0.0131(8)
C23 0.0338(8) 0.0249(7) 0.0321(8) -0.0018(6) -0.0071(6) 0.0023(6)
C24 0.0705(15) 0.0624(13) 0.0594(13) 0.0008(10) -0.0237(12) -0.0375(12)
C25 0.099(2) 0.0416(12) 0.129(3) -0.0002(14) -0.039(2) -0.0274(14)

loop_
_atom_type_symbol
_atom_type_description
_atom_type_scat_dispersion_real
_atom_type_scat_dispersion_imag
_atom_type_scat_source
C C 0.0033 0.0016 'International Tables Vol C Tables 4.2.6.8 and 6.1.1.4'
H H 0.0000 0.0000 'International Tables Vol C Tables 4.2.6.8 and 6.1.1.4'
N N 0.0061 0.0033 'International Tables Vol C Tables 4.2.6.8 and 6.1.1.4'
O O 0.0106 0.0060 'International Tables Vol C Tables 4.2.6.8 and 6.1.1.4'

loop_
_geom_angle_atom_site_label_1
_geom_angle_atom_site_label_2
_geom_angle_atom_site_label_3
_geom_angle
C23 O4 C24 117.75(15)
C1 N1 C3 112.39(13)
C1 N1 C2 121.00(14)
C3 N1 C2 122.04(14)
C12 N2 C1 130.42(12)
C12 N2 C5 119.32(12)
C1 N2 C5 110.26(11)
O1 C1 N1 127.20(14)
O1 C1 N2 126.12(13)
N1 C1 N2 106.65(12)
N1 C2 H2A 109.5
N1 C2 H2B 109.5
H2A C2 H2B 109.5
N1 C2 H2C 109.5
H2A C2 H2C 109.5
H2B C2 H2C 109.5
N1 C2 H2D 109.5
H2A C2 H2D 141.1
H2B C2 H2D 56.3
H2C C2 H2D 56.3
N1 C2 H2E 109.5
H2A C2 H2E 56.3
H2B C2 H2E 141.1
H2C C2 H2E 56.3
H2D C2 H2E 109.5
N1 C2 H2F 109.5
H2A C2 H2F 56.3
H2B C2 H2F 56.3
H2C C2 H2F 141.1
H2D C2 H2F 109.5
H2E C2 H2F 109.5
N1 C3 C4 113.97(15)
N1 C3 C5 101.57(12)
C4 C3 C5 116.10(14)
N1 C3 H3 108.3
C4 C3 H3 108.3
C5 C3 H3 108.3
C3 C4 H4A 109.5
C3 C4 H4B 109.5
H4A C4 H4B 109.5
C3 C4 H4C 109.5
H4A C4 H4C 109.5
H4B C4 H4C 109.5
N2 C5 C6 110.44(12)
N2 C5 C3 100.97(12)
C6 C5 C3 116.74(14)
N2 C5 H5 109.4
C6 C5 H5 109.4
C3 C5 H5 109.4
C11 C6 C7 118.81(16)
C11 C6 C5 120.04(16)
C7 C6 C5 121.05(14)
C8 C7 C6 120.36(19)
C8 C7 H7 119.8
C6 C7 H7 119.8
C9 C8 C7 120.8(2)
C9 C8 H8 119.6
C7 C8 H8 119.6
C8 C9 C10 119.62(18)
C8 C9 H9 120.2
C10 C9 H9 120.2
C9 C10 C11 120.37(19)
C9 C10 H10 119.8
C11 C10 H10 119.8
C6 C11 C10 120.0(2)
C6 C11 H11 120.0
C10 C11 H11 120.0
O2 C12 N2 117.82(13)
O2 C12 C13 121.07(13)
N2 C12 C13 121.10(12)
C23 C13 C12 113.60(12)
C23 C13 C14 109.73(12)
C12 C13 C14 109.77(12)
C23 C13 C21 105.07(12)
C12 C13 C21 107.00(11)
C14 C13 C21 111.60(12)
C15 C14 C13 115.70(12)
C15 C14 H14A 108.4
C13 C14 H14A 108.4
C15 C14 H14B 108.4
C13 C14 H14B 108.4
H14A C14 H14B 107.4
C20 C15 C16 118.03(15)
C20 C15 C14 122.07(14)
C16 C15 C14 119.89(15)
C17 C16 C15 120.78(17)
C17 C16 H16 119.6
C15 C16 H16 119.6
C18 C17 C16 120.58(16)
C18 C17 H17 119.7
C16 C17 H17 119.7
C17 C18 C19 119.07(17)
C17 C18 H18 120.5
C19 C18 H18 120.5
C20 C19 C18 120.43(18)
C20 C19 H19 119.8
C18 C19 H19 119.8
C19 C20 C15 121.11(16)
C19 C20 H20 119.4
C15 C20 H20 119.4
C22 C21 C13 115.00(13)
C22 C21 H21A 108.5
C13 C21 H21A 108.5
C22 C21 H21B 108.5
C13 C21 H21B 108.5
H21A C21 H21B 107.5
C21 C22 H22A 109.5
C21 C22 H22B 109.5
H22A C22 H22B 109.5
C21 C22 H22C 109.5
H22A C22 H22C 109.5
H22B C22 H22C 109.5
O3 C23 O4 124.86(15)
O3 C23 C13 124.73(15)
O4 C23 C13 109.91(12)
C25 C24 O4 110.92(18)
C25 C24 H24A 109.5
O4 C24 H24A 109.5
C25 C24 H24B 109.5
O4 C24 H24B 109.5
H24A C24 H24B 108.0
C24 C25 H25A 109.5
C24 C25 H25B 109.5
H25A C25 H25B 109.5
C24 C25 H25C 109.5
H25A C25 H25C 109.5
H25B C25 H25C 109.5

loop_
_geom_bond_atom_site_label_1
_geom_bond_atom_site_label_2
_geom_bond_distance
O1 C1 1.2137(19)
O2 C12 1.2174(17)
O3 C23 1.1960(19)
O4 C23 1.345(2)
O4 C24 1.462(2)
N1 C1 1.3547(19)
N1 C3 1.461(2)
N1 C2 1.464(2)
N2 C12 1.3923(18)
N2 C1 1.4163(18)
N2 C5 1.4820(18)
C2 H2A 0.9800
C2 H2B 0.9800
C2 H2C 0.9800
C2 H2D 0.9800
C2 H2E 0.9800
C2 H2F 0.9800
C3 C4 1.515(2)
C3 C5 1.542(2)
C3 H3 1.0000
C4 H4A 0.9800
C4 H4B 0.9800
C4 H4C 0.9800
C5 C6 1.513(2)
C5 H5 1.0000
C6 C11 1.386(2)
C6 C7 1.389(3)
C7 C8 1.387(3)
C7 H7 0.9500
C8 C9 1.361(4)
C8 H8 0.9500
C9 C10 1.380(4)
C9 H9 0.9500
C10 C11 1.395(3)
C10 H10 0.9500
C11 H11 0.9500
C12 C13 1.536(2)
C13 C23 1.530(2)
C13 C14 1.554(2)
C13 C21 1.560(2)
C14 C15 1.513(2)
C14 H14A 0.9900
C14 H14B 0.9900
C15 C20 1.391(2)
C15 C16 1.396(2)
C16 C17 1.392(3)
C16 H16 0.9500
C17 C18 1.381(3)
C17 H17 0.9500
C18 C19 1.389(3)
C18 H18 0.9500
C19 C20 1.387(2)
C19 H19 0.9500
C20 H20 0.9500
C21 C22 1.527(2)
C21 H21A 0.9900
C21 H21B 0.9900
C22 H22A 0.9800
C22 H22B 0.9800
C22 H22C 0.9800
C24 C25 1.416(3)
C24 H24A 0.9900
C24 H24B 0.9900
C25 H25A 0.9800
C25 H25B 0.9800
C25 H25C 0.9800

loop_
_geom_torsion_atom_site_label_1
_geom_torsion_atom_site_label_2
_geom_torsion_atom_site_label_3
_geom_torsion_atom_site_label_4
_geom_torsion
C3 N1 C1 O1 170.34(16)
C2 N1 C1 O1 13.9(3)
C3 N1 C1 N2 -11.59(18)
C2 N1 C1 N2 -168.07(17)
C12 N2 C1 O1 -10.9(3)
C5 N2 C1 O1 169.93(15)
C12 N2 C1 N1 171.04(14)
C5 N2 C1 N1 -8.17(17)
C1 N1 C3 C4 150.87(15)
C2 N1 C3 C4 -52.9(2)
C1 N1 C3 C5 25.25(17)
C2 N1 C3 C5 -178.56(17)
C12 N2 C5 C6 79.19(16)
C1 N2 C5 C6 -101.50(14)
C12 N2 C5 C3 -156.66(13)
C1 N2 C5 C3 22.64(16)
N1 C3 C5 N2 -27.13(15)
C4 C3 C5 N2 -151.33(15)
N1 C3 C5 C6 92.60(15)
C4 C3 C5 C6 -31.6(2)
N2 C5 C6 C11 -119.19(15)
C3 C5 C6 C11 126.27(15)
N2 C5 C6 C7 57.04(19)
C3 C5 C6 C7 -57.5(2)
C11 C6 C7 C8 -0.5(3)
C5 C6 C7 C8 -176.80(16)
C6 C7 C8 C9 0.6(3)
C7 C8 C9 C10 -0.4(3)
C8 C9 C10 C11 0.2(3)
C7 C6 C11 C10 0.4(2)
C5 C6 C11 C10 176.67(15)
C9 C10 C11 C6 -0.2(3)
C1 N2 C12 O2 -179.06(14)
C5 N2 C12 O2 0.1(2)
C1 N2 C12 C13 2.5(2)
C5 N2 C12 C13 -178.34(13)
O2 C12 C13 C23 134.04(14)
N2 C12 C13 C23 -47.59(18)
O2 C12 C13 C14 -102.69(15)
N2 C12 C13 C14 75.68(16)
O2 C12 C13 C21 18.56(18)
N2 C12 C13 C21 -163.07(13)
C23 C13 C14 C15 -170.72(13)
C12 C13 C14 C15 63.77(16)
C21 C13 C14 C15 -54.68(17)
C13 C14 C15 C20 -75.92(19)
C13 C14 C15 C16 105.65(16)
C20 C15 C16 C17 0.4(2)
C14 C15 C16 C17 178.87(16)
C15 C16 C17 C18 0.4(3)
C16 C17 C18 C19 -0.8(3)
C17 C18 C19 C20 0.5(3)
C18 C19 C20 C15 0.3(3)
C16 C15 C20 C19 -0.7(2)
C14 C15 C20 C19 -179.15(16)
C23 C13 C21 C22 49.73(19)
C12 C13 C21 C22 170.79(15)
C14 C13 C21 C22 -69.12(18)
C24 O4 C23 O3 -5.3(3)
C24 O4 C23 C13 -177.48(16)
C12 C13 C23 O3 152.87(15)
C14 C13 C23 O3 29.6(2)
C21 C13 C23 O3 -90.51(18)
C12 C13 C23 O4 -34.89(17)
C14 C13 C23 O4 -158.18(12)
C21 C13 C23 O4 81.73(15)
C23 O4 C24 C25 -122.4(2)
